data_2101160
loop_
_publ_author_name
'Baur, W. H.'
'Joswig, W.'
'Kassner, D.'
'Kornatowski, J.'
'Finger, G.'

_publ_section_title
;
 Structure of SAPO-31 refined from single-crystal diffraction data:
 substitution of P by Si established by diffraction methods
;
_journal_issue 3
_journal_name_full 'Acta Crystallographica Section B'
_journal_page_first 290
_journal_page_last 294
_journal_paper_doi 10.1107/S0108768193012625
_journal_volume 50
_journal_year 1994
_chemical_formula_sum 'Al9 O36 P8 Si'
_chemical_formula_weight 1094.71
_symmetry_cell_setting trigonal
_symmetry_space_group_name_Hall '-R 3'
_symmetry_space_group_name_H-M 'R -3 :H'
_cell_angle_alpha 90.0
_cell_angle_beta 90.0
_cell_angle_gamma 120.0
_cell_formula_units_Z 2
_cell_length_a 20.839(2)
_cell_length_b 20.839(2)
_cell_length_c 5.0140(10)
_cell_volume 1885.7(5)
_diffrn_radiation_type MoK\a
_diffrn_radiation_wavelength 0.71069
_exptl_absorpt_coefficient_mu 0.72
_exptl_crystal_density_diffrn 1.93
_exptl_crystal_F_000 1123
_cod_data_source_file sh0036.cif
_cod_data_source_block sh0036a
_cod_original_cell_volume 1886.0(10)
_cod_original_sg_symbol_H-M 'R -3 {hexagonal axes}'
_cod_database_code 2101160

loop_
_atom_site_label
_atom_site_fract_x
_atom_site_fract_y
_atom_site_fract_z
_atom_site_U_iso_or_equiv
Al .6173(2) .0848(2) .0371(5) .025(2)
P .4716(2) .08810(10) .1132(5) .015(2)
O(1) .5520(3) .1077(4) .1315(11) .042(4)
O(2) .4227(4) .0086(4) .0145(12) .048(4)
O(3) .4463(4) .0958(3) .3865(13) .048(4)
O(4) .4642(3) .1410(3) .9203(11) .039(4)

loop_
_geom_angle_atom_site_label_1
_geom_angle_atom_site_label_2
_geom_angle_atom_site_label_3
_geom_angle
O(2) Al O(4) 109.5(3)
O(2) Al O(3) 110.3(3)
O(2) Al O(1) 110.8(3)
O(4) Al O(3) 109.6(3)
O(4) Al O(1) 107.5(3)
O(3) Al O(1) 109.1(3)
O(3) P O(1) 108.4(3)
O(3) P O(2) 109.3(3)
O(3) P O(4) 109.4(3)
O(1) P O(2) 111.1(4)
O(1) P O(4) 109.9(3)
O(2) P O(4) 108.9(3)
P O(1) Al 146.2(5)
P O(3) Al 156.5(4)
P O(2) Al 164.3(4)
P O(4) Al 137.1(4)

loop_
_geom_bond_atom_site_label_1
_geom_bond_atom_site_label_2
_geom_bond_distance
Al O(2) 1.711(8)
Al O(4) 1.712(6)
Al O(3) 1.714(6)
Al O(1) 1.718(4)
P O(3) 1.505(7)
P O(1) 1.516(4)
P O(2) 1.530(7)
P O(4) 1.531(6)
O(2) O(4) 2.795(9)
O(2) O(3) 2.812(9)
O(2) O(1) 2.822(8)
O(4) O(3) 2.800(9)
O(4) O(1) 2.767(8)
O(3) O(1) 2.795(8)
O(3) O(1) 2.450(7)
O(3) O(2) 2.476(9)
O(3) O(4) 2.478(8)
O(1) O(2) 2.511(8)
O(1) O(4) 2.494(5)
O(2) O(4) 2.490(9)
